data_4114116
loop_
_publ_author_name
'Lee Y. Park'
'Darren G. Hamilton'
'Edward A. McGehee'
'Kathryn A. McMenimen'

_publ_section_title
;
 Complementary C3-Symmetric Donor-Acceptor Components: Cocrystal Structure
 and Control of Mesophase Stability
;
_journal_name_full 'Journal of the American Chemical Society'
_journal_page_first 10586
_journal_page_last 10590
_journal_paper_doi 10.1021/ja036540o
_journal_volume 125
_journal_year 2003
_chemical_formula_moiety '(C18 H12 O6),2(C24 H27 N3 O6),(C3 H7 N O),6.2(H2 O)'
_chemical_formula_sum 'C69 H85.4 N7 O25.2'
_chemical_formula_weight 1416.04
_chemical_name_systematic
; 
 2:1 Tri-N,N',N''-(n-butyl)mellitic 
 triimide/2,3,6,7,10,11-hexahydroxytriphenylene co-crystal 
;
_space_group_IT_number 2
_symmetry_cell_setting triclinic
_symmetry_space_group_name_Hall '-P 1'
_symmetry_space_group_name_H-M 'P -1'
_atom_sites_solution_hydrogens geom
_atom_sites_solution_primary direct
_atom_sites_solution_secondary difmap
_audit_creation_method SHELXL-97
_cell_angle_alpha 105.6470(10)
_cell_angle_beta 100.8910(10)
_cell_angle_gamma 91.5280(10)
_cell_formula_units_Z 2
_cell_length_a 12.8563(8)
_cell_length_b 15.5927(9)
_cell_length_c 18.9159(11)
_cell_measurement_temperature 183(2)
_cell_volume 3573.6(4)
_computing_publication_material 'SHELXL97 (Sheldrick, 1997)'
_computing_structure_refinement 'SHELXL-97 (Sheldrick, 1997)'
_computing_structure_solution 'SHELXS-97 (Sheldrick, 1990)'
_diffrn_ambient_temperature 183(2)
_diffrn_measured_fraction_theta_full 0.977
_diffrn_measured_fraction_theta_max 0.977
_diffrn_radiation_type MoK\a
_diffrn_radiation_wavelength 0.71073
_diffrn_reflns_av_R_equivalents 0.0419
_diffrn_reflns_av_sigmaI/netI 0.0443
_diffrn_reflns_limit_h_max 14
_diffrn_reflns_limit_h_min -14
_diffrn_reflns_limit_k_max 17
_diffrn_reflns_limit_k_min -8
_diffrn_reflns_limit_l_max 20
_diffrn_reflns_limit_l_min -21
_diffrn_reflns_number 14553
_diffrn_reflns_theta_full 23.29
_diffrn_reflns_theta_max 23.29
_diffrn_reflns_theta_min 2.01
_exptl_absorpt_coefficient_mu 0.101
_exptl_absorpt_correction_T_max 0.993
_exptl_absorpt_correction_T_min 0.979
_exptl_crystal_density_diffrn 1.316
_exptl_crystal_F_000 1500
_exptl_crystal_size_max 0.21
_exptl_crystal_size_mid 0.17
_exptl_crystal_size_min 0.07
_refine_diff_density_max 0.643
_refine_diff_density_min -0.334
_refine_diff_density_rms 0.068
_refine_ls_extinction_method none
_refine_ls_goodness_of_fit_ref 1.281
_refine_ls_hydrogen_treatment mixed
_refine_ls_matrix_type full
_refine_ls_number_parameters 1140
_refine_ls_number_reflns 10079
_refine_ls_number_restraints 235
_refine_ls_restrained_S_all 1.294
_refine_ls_R_factor_all 0.1166
_refine_ls_R_factor_gt 0.1047
_refine_ls_shift/su_max 2.749
_refine_ls_shift/su_mean 0.048
_refine_ls_structure_factor_coef Fsqd
_refine_ls_weighting_details 'w=1/[\s^2^(Fo^2^)+(0.0687P)^2^+10.1804P] where P=(Fo^2^+2Fc^2^)/3'
_refine_ls_weighting_scheme calc
_refine_ls_wR_factor_gt 0.2368
_refine_ls_wR_factor_ref 0.2434
_reflns_number_gt 8906
_reflns_number_total 10079
_reflns_threshold_expression I>2\s(I)
_cod_data_source_file ja036540osi20030708_051752.cif
_cod_data_source_block 1a.hexahydroxytriphenylene_co-crystal
_cod_original_formula_sum 'C69 H85.40 N7 O25.20'
_cod_database_code 4114116

loop_
_symmetry_equiv_pos_as_xyz
'x, y, z'
'-x, -y, -z'

loop_
_atom_site_label
_atom_site_type_symbol
_atom_site_fract_x
_atom_site_fract_y
_atom_site_fract_z
_atom_site_U_iso_or_equiv
_atom_site_adp_type
_atom_site_occupancy
_atom_site_calc_flag
_atom_site_refinement_flags
_atom_site_disorder_assembly
_atom_site_disorder_group
C1 C 0.3361(4) 0.2127(3) 0.1861(3) 0.0194(10) Uani 1 d . . .
C2 C 0.3366(4) 0.2784(3) 0.2582(3) 0.0200(10) Uani 1 d . . .
C3 C 0.4321(4) 0.3155(3) 0.3089(3) 0.0207(10) Uani 1 d . . .
H3 H 0.4976 0.2973 0.2961 0.026 Uiso 1 calc R . .
C4 C 0.4332(4) 0.3774(3) 0.3762(3) 0.0236(11) Uani 1 d . . .
O4 O 0.5228(2) 0.4143(2) 0.42718(18) 0.0299(9) Uani 1 d . . .
H4 H 0.5759 0.3926 0.4113 0.043(17) Uiso 1 calc R . .
C5 C 0.3370(4) 0.4049(3) 0.3951(3) 0.0240(11) Uani 1 d . . .
O5 O 0.3327(3) 0.4647(2) 0.46161(19) 0.0345(9) Uani 1 d . . .
H5 H 0.3943 0.4873 0.4836 0.038(17) Uiso 1 calc R . .
C6 C 0.2430(4) 0.3693(3) 0.3467(3) 0.0233(11) Uani 1 d . . .
H6 H 0.1782 0.3879 0.3605 0.029 Uiso 1 calc R . .
C7 C 0.2392(4) 0.3059(3) 0.2769(3) 0.0204(10) Uani 1 d . . .
C8 C 0.1393(4) 0.2708(3) 0.2250(3) 0.0198(10) Uani 1 d . . .
C9 C 0.0408(4) 0.2963(3) 0.2419(3) 0.0248(11) Uani 1 d . . .
H9 H 0.0398 0.3374 0.2891 0.031 Uiso 1 calc R . .
C10 C -0.0534(4) 0.2643(3) 0.1932(3) 0.0237(11) Uani 1 d . . .
O10 O -0.1503(3) 0.2867(3) 0.2073(2) 0.0363(9) Uani 1 d . . .
H10 H -0.1426 0.3300 0.2461 0.045 Uiso 1 calc R . .
C11 C -0.0528(4) 0.2046(3) 0.1231(3) 0.0231(11) Uani 1 d . . .
O11 O -0.1502(3) 0.1766(3) 0.07657(19) 0.0338(9) Uani 1 d . . .
H11 H -0.1918 0.1593 0.1002 0.042 Uiso 1 calc R . .
C12 C 0.0408(4) 0.1774(3) 0.1046(3) 0.0244(11) Uani 1 d . . .
H12 H 0.0400 0.1363 0.0572 0.031 Uiso 1 calc R . .
C13 C 0.1394(4) 0.2094(3) 0.1548(2) 0.0197(10) Uani 1 d . . .
C14 C 0.2399(4) 0.1797(3) 0.1357(3) 0.0215(11) Uani 1 d . . .
C15 C 0.2436(4) 0.1157(3) 0.0675(3) 0.0239(11) Uani 1 d . . .
H15 H 0.1791 0.0933 0.0323 0.030 Uiso 1 calc R . .
C16 C 0.3362(4) 0.0850(3) 0.0506(3) 0.0261(11) Uani 1 d . . .
O16 O 0.3327(3) 0.0224(3) -0.01625(18) 0.0355(9) Uani 1 d . . .
H16 H 0.3942 0.0069 -0.0192 0.044 Uiso 1 calc R . .
C17 C 0.4315(4) 0.1165(3) 0.1013(3) 0.0198(10) Uani 1 d . . .
O17 O 0.5215(3) 0.0820(2) 0.08083(18) 0.0289(8) Uani 1 d . . .
H17 H 0.5745 0.1049 0.1151 0.036 Uiso 1 calc R . .
C18 C 0.4320(4) 0.1788(3) 0.1677(3) 0.0203(10) Uani 1 d . . .
H18 H 0.4974 0.1999 0.2022 0.025 Uiso 1 calc R . .
N19 N 0.0452(3) 0.3721(3) 0.0608(2) 0.0304(10) Uani 1 d . . .
C20 C 0.1443(4) 0.3478(3) 0.0494(3) 0.0296(12) Uani 1 d . . .
O20 O 0.1619(3) 0.2962(3) -0.0060(2) 0.0423(10) Uani 1 d . . .
C21 C 0.2210(4) 0.3999(3) 0.1186(3) 0.0260(11) Uani 1 d . . .
C22 C 0.3310(4) 0.4026(3) 0.1388(3) 0.0292(12) Uani 1 d . . .
C23 C 0.4131(4) 0.3537(4) 0.1005(3) 0.0332(13) Uani 1 d . . .
O23 O 0.4019(3) 0.3004(3) 0.0402(2) 0.0442(10) Uani 1 d . . .
N24 N 0.5097(3) 0.3836(3) 0.1506(3) 0.0380(11) Uani 1 d . . .
C25 C 0.4999(4) 0.4473(4) 0.2157(3) 0.0394(14) Uani 1 d . . .
O25 O 0.5723(3) 0.4840(3) 0.2662(3) 0.0533(12) Uani 1 d . . .
C26 C 0.3835(4) 0.4594(3) 0.2085(3) 0.0312(12) Uani 1 d . . .
C27 C 0.3249(4) 0.5114(3) 0.2560(3) 0.0311(12) Uani 1 d . . .
C28 C 0.3589(5) 0.5774(4) 0.3321(3) 0.0398(14) Uani 1 d . . .
O29 O 0.4464(4) 0.6030(3) 0.3689(2) 0.0546(12) Uani 1 d . . .
N30 N 0.2646(4) 0.6063(3) 0.3526(3) 0.0419(12) Uani 1 d . . .
C31 C 0.1750(5) 0.5668(4) 0.2988(3) 0.0372(14) Uani 1 d . . .
O31 O 0.0851(4) 0.5798(3) 0.3049(2) 0.0535(12) Uani 1 d . . .
C32 C 0.2147(4) 0.5069(3) 0.2356(3) 0.0299(12) Uani 1 d . . .
C33 C 0.1625(4) 0.4514(3) 0.1664(3) 0.0266(12) Uani 1 d . . .
C34 C 0.0470(4) 0.4343(3) 0.1289(3) 0.0310(12) Uani 1 d . . .
O34 O -0.0287(3) 0.4667(3) 0.1509(2) 0.0426(10) Uani 1 d . . .
C35 C -0.0522(4) 0.3335(4) 0.0058(3) 0.0384(14) Uani 1 d . . .
H351 H -0.1114 0.3328 0.0324 0.048 Uiso 1 calc R . .
H352 H -0.0429 0.2708 -0.0202 0.048 Uiso 1 calc R . .
C36 C -0.0811(6) 0.3845(5) -0.0517(4) 0.062(2) Uani 1 d . . .
H361 H -0.0219 0.3860 -0.0782 0.077 Uiso 1 calc R . .
H362 H -0.0923 0.4469 -0.0261 0.077 Uiso 1 calc R . .
C37 C -0.1833(7) 0.3403(5) -0.1090(5) 0.084(3) Uani 1 d . . .
H371 H -0.2360 0.3229 -0.0824 0.105 Uiso 1 calc R . .
H372 H -0.2144 0.3838 -0.1350 0.105 Uiso 1 calc R . .
C38 C -0.1610(9) 0.2616(8) -0.1641(5) 0.112(3) Uani 1 d . . .
H381 H -0.1069 0.2784 -0.1893 0.140 Uiso 1 calc R . .
H382 H -0.2262 0.2367 -0.2012 0.140 Uiso 1 calc R . .
H383 H -0.1347 0.2169 -0.1388 0.140 Uiso 1 calc R . .
C39 C 0.6111(5) 0.3516(4) 0.1358(4) 0.0533(18) Uani 1 d . . .
H391 H 0.5988 0.3019 0.0890 0.067 Uiso 1 calc R . .
H392 H 0.6469 0.3287 0.1774 0.067 Uiso 1 calc R . .
C40A C 0.6815(9) 0.4271(8) 0.1283(7) 0.047(3) Uani 0.50 d PDU A 1
H401 H 0.7160 0.4577 0.1809 0.058 Uiso 0.50 calc PR A 1
H402 H 0.7381 0.3955 0.1056 0.058 Uiso 0.50 calc PR A 1
C40B C 0.6510(11) 0.3846(8) 0.0757(7) 0.055(3) Uani 0.50 d PDU A 2
H403 H 0.7292 0.3847 0.0890 0.069 Uiso 0.50 calc PR A 2
H404 H 0.6281 0.3350 0.0292 0.069 Uiso 0.50 calc PR A 2
C41A C 0.6684(15) 0.4926(11) 0.0978(10) 0.082(5) Uani 0.50 d PDU A 1
H411 H 0.6807 0.5451 0.1425 0.102 Uiso 0.50 calc PR A 1
H412 H 0.5905 0.4861 0.0789 0.102 Uiso 0.50 calc PR A 1
C41B C 0.6354(11) 0.4577(9) 0.0536(9) 0.064(4) Uani 0.50 d PDU A 2
H413 H 0.5898 0.4908 0.0867 0.079 Uiso 0.50 calc PR A 2
H414 H 0.5883 0.4355 0.0035 0.079 Uiso 0.50 calc PR A 2
C42 C 0.7045(8) 0.5278(7) 0.0453(6) 0.104(4) Uani 1 d . . .
H421 H 0.7801 0.5190 0.0475 0.130 Uiso 1 calc R . .
H422 H 0.6945 0.5918 0.0567 0.130 Uiso 1 calc R . .
H423 H 0.6640 0.4972 -0.0051 0.130 Uiso 1 calc R . .
C43 C 0.2633(6) 0.6710(4) 0.4251(3) 0.0553(18) Uani 1 d . . .
H431 H 0.3086 0.6526 0.4661 0.069 Uiso 1 calc R . .
H432 H 0.1899 0.6730 0.4342 0.069 Uiso 1 calc R . .
C44A C 0.3054(14) 0.7645(9) 0.4240(11) 0.069(6) Uani 0.50 d PDU B 1
H441 H 0.3177 0.8059 0.4753 0.087 Uiso 0.50 calc PR B 1
H442 H 0.3738 0.7603 0.4071 0.087 Uiso 0.50 calc PR B 1
C44B C 0.2650(13) 0.7675(7) 0.4227(9) 0.051(4) Uani 0.50 d PDU B 2
H443 H 0.2729 0.8054 0.4750 0.063 Uiso 0.50 calc PR B 2
H444 H 0.3301 0.7803 0.4054 0.063 Uiso 0.50 calc PR B 2
C45A C 0.2274(15) 0.7992(11) 0.3729(11) 0.079(6) Uani 0.50 d PDU B 1
H451 H 0.1603 0.8065 0.3916 0.099 Uiso 0.50 calc PR B 1
H452 H 0.2117 0.7557 0.3225 0.099 Uiso 0.50 calc PR B 1
C45B C 0.1764(14) 0.7977(11) 0.3774(11) 0.081(6) Uani 0.50 d PDU B 2
H453 H 0.1129 0.7980 0.3999 0.101 Uiso 0.50 calc PR B 2
H454 H 0.1593 0.7558 0.3263 0.101 Uiso 0.50 calc PR B 2
C46A C 0.2706(18) 0.8908(11) 0.3670(12) 0.091(6) Uani 0.50 d PDU B 1
H461 H 0.2180 0.9119 0.3321 0.114 Uiso 0.50 calc PR B 1
H462 H 0.3370 0.8836 0.3485 0.114 Uiso 0.50 calc PR B 1
H463 H 0.2838 0.9344 0.4165 0.114 Uiso 0.50 calc PR B 1
C46B C 0.2050(18) 0.8936(11) 0.3725(13) 0.091(6) Uani 0.50 d PDU B 2
H464 H 0.2639 0.8922 0.3462 0.114 Uiso 0.50 calc PR B 2
H465 H 0.2259 0.9343 0.4232 0.114 Uiso 0.50 calc PR B 2
H466 H 0.1429 0.9144 0.3450 0.114 Uiso 0.50 calc PR B 2
N47 N 0.4322(3) 0.9275(3) 0.1490(2) 0.0303(10) Uani 1 d . . .
C48 C 0.4648(4) 0.9922(3) 0.2174(3) 0.0281(12) Uani 1 d . . .
O48 O 0.5555(3) 1.0121(2) 0.2494(2) 0.0381(9) Uani 1 d . . .
C49 C 0.3658(4) 1.0268(3) 0.2398(3) 0.0268(12) Uani 1 d . . .
C50 C 0.3468(4) 1.0873(3) 0.3043(3) 0.0279(12) Uani 1 d . . .
C51 C 0.4202(4) 1.1423(3) 0.3735(3) 0.0292(12) Uani 1 d . . .
O51 O 0.5159(3) 1.1484(3) 0.3894(2) 0.0401(10) Uani 1 d . . .
N52 N 0.3551(3) 1.1874(3) 0.4196(2) 0.0306(10) Uani 1 d . . .
C53 C 0.2484(5) 1.1679(3) 0.3878(3) 0.0317(13) Uani 1 d . . .
O53 O 0.1768(3) 1.1977(3) 0.4177(2) 0.0418(10) Uani 1 d . . .
C54 C 0.2432(4) 1.1035(3) 0.3124(3) 0.0284(12) Uani 1 d . . .
C55 C 0.1582(4) 1.0614(3) 0.2550(3) 0.0290(12) Uani 1 d . . .
C56 C 0.0415(4) 1.0635(4) 0.2474(3) 0.0365(13) Uani 1 d . . .
O56 O -0.0082(3) 1.1037(3) 0.2921(2) 0.0500(11) Uani 1 d . . .
N57 N -0.0032(4) 1.0069(3) 0.1771(3) 0.0384(11) Uani 1 d . . .
C58 C 0.0730(4) 0.9706(4) 0.1377(3) 0.0351(13) Uani 1 d . . .
O58 O 0.0542(3) 0.9250(3) 0.0730(2) 0.0477(11) Uani 1 d . . .
C59 C 0.1775(4) 1.0020(3) 0.1895(3) 0.0289(12) Uani 1 d . . .
C60 C 0.2798(4) 0.9838(3) 0.1824(3) 0.0300(12) Uani 1 d . . .
C61 C 0.3233(4) 0.9193(3) 0.1241(3) 0.0298(12) Uani 1 d . . .
O61 O 0.2759(3) 0.8664(3) 0.0664(2) 0.0439(10) Uani 1 d . . .
C62 C 0.5052(5) 0.8718(4) 0.1088(3) 0.0371(13) Uani 1 d . . .
H621 H 0.5792 0.8979 0.1300 0.046 Uiso 1 calc R . .
H622 H 0.4885 0.8706 0.0552 0.046 Uiso 1 calc R . .
C63A C 0.4951(8) 0.7766(5) 0.1154(4) 0.039(2) Uani 0.70 d PDU C 1
H633 H 0.4223 0.7496 0.0906 0.049 Uiso 0.70 calc PR C 1
H634 H 0.5453 0.7409 0.0882 0.049 Uiso 0.70 calc PR C 1
C63B C 0.5505(14) 0.8007(11) 0.1440(11) 0.035(5) Uani 0.30 d PDU C 2
H631 H 0.5983 0.8302 0.1927 0.044 Uiso 0.30 calc PR C 2
H632 H 0.5935 0.7637 0.1111 0.044 Uiso 0.30 calc PR C 2
C64A C 0.5173(8) 0.7712(6) 0.1958(5) 0.050(2) Uani 0.70 d PDU C 1
H641 H 0.4641 0.8030 0.2224 0.063 Uiso 0.70 calc PR C 1
H642 H 0.5885 0.8010 0.2219 0.063 Uiso 0.70 calc PR C 1
C64B C 0.4651(16) 0.7405(16) 0.1566(17) 0.077(8) Uani 0.30 d PDU C 2
H643 H 0.4212 0.7068 0.1075 0.096 Uiso 0.30 calc PR C 2
H644 H 0.4182 0.7778 0.1859 0.096 Uiso 0.30 calc PR C 2
C65 C 0.5128(8) 0.6743(5) 0.1986(6) 0.091(3) Uani 1 d . . .
H651 H 0.4384 0.6508 0.1891 0.113 Uiso 1 calc R . .
H652 H 0.5492 0.6713 0.2482 0.113 Uiso 1 calc R . .
H653 H 0.5479 0.6384 0.1602 0.113 Uiso 1 calc R . .
C66 C 0.3958(5) 1.2444(4) 0.4956(3) 0.0391(14) Uani 1 d . . .
H661 H 0.3579 1.2996 0.5035 0.049 Uiso 1 calc R . .
H662 H 0.4721 1.2619 0.5012 0.049 Uiso 1 calc R . .
C67 C 0.3824(6) 1.1992(4) 0.5542(3) 0.0580(19) Uani 1 d . . .
H671 H 0.4218 1.2370 0.6034 0.072 Uiso 1 calc R . .
H672 H 0.3062 1.1961 0.5566 0.072 Uiso 1 calc R . .
C68 C 0.4181(9) 1.1090(5) 0.5431(4) 0.090(3) Uani 1 d . . .
H681 H 0.4873 1.1090 0.5273 0.112 Uiso 1 calc R . .
H682 H 0.3667 1.0679 0.5013 0.112 Uiso 1 calc R . .
C69A C 0.4309(17) 1.0718(14) 0.6108(10) 0.076(6) Uani 0.50 d PDU E 1
H691 H 0.4842 1.1102 0.6520 0.095 Uiso 0.50 calc PR E 1
H692 H 0.4540 1.0112 0.5972 0.095 Uiso 0.50 calc PR E 1
H693 H 0.3628 1.0702 0.6266 0.095 Uiso 0.50 calc PR E 1
C69B C 0.3783(18) 1.0612(15) 0.5961(11) 0.089(7) Uani 0.50 d PDU E 2
H694 H 0.4078 1.0944 0.6483 0.111 Uiso 0.50 calc PR E 2
H695 H 0.4013 1.0004 0.5863 0.111 Uiso 0.50 calc PR E 2
H696 H 0.3005 1.0584 0.5872 0.111 Uiso 0.50 calc PR E 2
C70 C -0.1180(5) 0.9897(4) 0.1474(4) 0.0531(17) Uani 1 d . . .
H701 H -0.1347 1.0007 0.0975 0.066 Uiso 1 calc R . .
H702 H -0.1559 1.0317 0.1810 0.066 Uiso 1 calc R . .
C71 C -0.1558(6) 0.8971(5) 0.1407(5) 0.068(2) Uani 1 d . . .
H711 H -0.2329 0.8883 0.1185 0.085 Uiso 1 calc R F 1
H712 H -0.1195 0.8559 0.1053 0.085 Uiso 1 calc R F 1
C72 C -0.1391(11) 0.8719(10) 0.2105(8) 0.146(6) Uani 1 d . . .
H721 H -0.1628 0.8075 0.1961 0.183 Uiso 1 calc R . .
H722 H -0.0611 0.8763 0.2281 0.183 Uiso 1 calc R . .
C73A C -0.178(2) 0.9090(18) 0.2716(14) 0.134(9) Uani 0.50 d PDU G 1
H731 H -0.2535 0.8887 0.2625 0.168 Uiso 0.50 calc PR G 1
H732 H -0.1705 0.9742 0.2825 0.168 Uiso 0.50 calc PR G 1
H733 H -0.1391 0.8911 0.3144 0.168 Uiso 0.50 calc PR G 1
C73B C -0.177(2) 0.7896(15) 0.2063(15) 0.139(9) Uani 0.50 d PDU G 2
H734 H -0.1798 0.7856 0.2566 0.174 Uiso 0.50 calc PR G 2
H735 H -0.1293 0.7462 0.1846 0.174 Uiso 0.50 calc PR G 2
H736 H -0.2479 0.7765 0.1745 0.174 Uiso 0.50 calc PR G 2
C74 C 0.8527(5) 0.4946(5) 0.3048(4) 0.0501(17) Uani 1 d . . .
H74 H 0.890(5) 0.495(4) 0.264(3) 0.043(16) Uiso 1 d . . .
O74 O 0.8375(3) 0.4243(3) 0.3204(2) 0.0530(12) Uani 1 d . . .
N75 N 0.8231(4) 0.5725(4) 0.3388(3) 0.0591(16) Uani 1 d . . .
C76 C 0.7632(6) 0.5826(6) 0.3987(4) 0.078(3) Uani 1 d . . .
H761 H 0.6887 0.5896 0.3793 0.098 Uiso 1 calc R . .
H762 H 0.7933 0.6355 0.4400 0.098 Uiso 1 calc R . .
H763 H 0.7677 0.5294 0.4170 0.098 Uiso 1 calc R . .
C77 C 0.8424(8) 0.6501(7) 0.3151(7) 0.107(3) Uani 1 d . . .
H771 H 0.8789 0.6341 0.2729 0.134 Uiso 1 calc R . .
H772 H 0.8869 0.6957 0.3567 0.134 Uiso 1 calc R . .
H773 H 0.7746 0.6736 0.2994 0.134 Uiso 1 calc R . .
O1W O 0.6922(4) 0.3499(4) 0.3851(3) 0.0539(13) Uani 1 d . . .
H11W H 0.692(8) 0.282(8) 0.370(6) 0.13(4) Uiso 1 d . . .
H12W H 0.728(7) 0.374(5) 0.366(4) 0.07(3) Uiso 1 d . . .
O2W O 0.6894(3) 0.1456(3) 0.1833(3) 0.0496(12) Uani 1 d . . .
H21W H 0.738(7) 0.179(6) 0.178(5) 0.09(3) Uiso 1 d . . .
H22W H 0.703(8) 0.146(6) 0.232(6) 0.11(4) Uiso 1 d . . .
O3W O 0.7133(4) 0.1686(3) 0.3374(3) 0.0612(13) Uani 1 d . . .
O41W O 0.0650(8) 0.5084(8) 0.4580(6) 0.075(3) Uani 0.50 d PU . .
O42W O 0.0010(11) 0.5386(8) 0.5035(8) 0.098(4) Uani 0.50 d PU . .
O43W O 0.0025(15) 0.6254(13) 0.5288(11) 0.056(5) Uani 0.25 d PU . .
O44W O 0.0370(19) 0.6687(18) 0.4970(13) 0.089(7) Uani 0.25 d PU . .
O45W O 0.031(3) 0.416(2) 0.4302(19) 0.066(9) Uani 0.15 d PU . .
O50W O 0.8951(17) 0.1402(17) 0.4206(12) 0.065(5) Uani 0.25 d PU . .
O51W O 1.083(3) 0.041(2) 0.5063(18) 0.091(9) Uani 0.20 d PU . .
O52W O 0.919(2) 0.196(2) 0.4246(13) 0.057(6) Uani 0.20 d PU . .
O53W O 0.989(3) 0.041(3) 0.494(2) 0.083(9) Uani 0.20 d PU . .
O54W O 0.935(2) 0.086(2) 0.4529(17) 0.049(8) Uani 0.15 d PU . .
O55W O 0.847(2) 0.106(2) 0.4450(18) 0.052(8) Uani 0.15 d PU . .
O56W O 0.061(3) 0.753(2) 0.5880(18) 0.060(8) Uani 0.15 d PU . .
O57W O 0.970(5) -0.004(5) 0.473(4) 0.067(14) Uani 0.10 d PU . .
O58W O 0.847(4) 0.057(3) 0.413(3) 0.055(12) Uani 0.10 d PU . .
O59W O 0.961(14) 0.001(16) 0.465(10) 0.07(5) Uani 0.05 d PU . .

loop_
_atom_site_aniso_label
_atom_site_aniso_U_11
_atom_site_aniso_U_22
_atom_site_aniso_U_33
_atom_site_aniso_U_23
_atom_site_aniso_U_13
_atom_site_aniso_U_12
C1 0.022(3) 0.018(2) 0.021(3) 0.009(2) 0.007(2) 0.001(2)
C2 0.023(3) 0.015(2) 0.020(2) 0.001(2) 0.004(2) 0.003(2)
C3 0.020(3) 0.022(3) 0.022(3) 0.004(2) 0.010(2) 0.007(2)
C4 0.022(3) 0.025(3) 0.022(3) 0.005(2) 0.004(2) 0.001(2)
O4 0.0148(18) 0.038(2) 0.0246(19) -0.0103(16) 0.0024(15) 0.0013(16)
C5 0.031(3) 0.022(3) 0.016(2) -0.001(2) 0.007(2) 0.005(2)
O5 0.021(2) 0.043(2) 0.0247(19) -0.0165(17) 0.0071(16) -0.0003(17)
C6 0.017(3) 0.027(3) 0.024(3) -0.001(2) 0.011(2) 0.004(2)
C7 0.022(3) 0.017(2) 0.023(3) 0.005(2) 0.007(2) 0.002(2)
C8 0.022(3) 0.021(2) 0.021(2) 0.009(2) 0.009(2) 0.003(2)
C9 0.028(3) 0.021(3) 0.021(3) -0.003(2) 0.007(2) 0.002(2)
C10 0.022(3) 0.021(3) 0.027(3) 0.004(2) 0.009(2) -0.001(2)
O10 0.0155(18) 0.044(2) 0.039(2) -0.0084(18) 0.0070(16) 0.0021(16)
C11 0.019(3) 0.023(3) 0.025(3) 0.006(2) 0.002(2) -0.001(2)
O11 0.0153(18) 0.046(2) 0.034(2) 0.0033(18) 0.0031(15) -0.0042(16)
C12 0.031(3) 0.019(2) 0.019(3) -0.001(2) 0.005(2) 0.000(2)
C13 0.022(3) 0.020(2) 0.018(2) 0.004(2) 0.007(2) 0.003(2)
C14 0.025(3) 0.019(2) 0.019(2) 0.003(2) 0.005(2) 0.002(2)
C15 0.024(3) 0.027(3) 0.016(2) 0.000(2) 0.002(2) 0.000(2)
C16 0.028(3) 0.027(3) 0.020(3) -0.002(2) 0.009(2) 0.003(2)
O16 0.027(2) 0.045(2) 0.0225(19) -0.0120(17) 0.0067(15) 0.0112(17)
C17 0.022(3) 0.019(2) 0.022(3) 0.005(2) 0.013(2) 0.004(2)
O17 0.0194(18) 0.034(2) 0.0261(19) -0.0063(15) 0.0078(15) 0.0053(15)
C18 0.018(2) 0.021(2) 0.020(2) 0.004(2) 0.002(2) -0.0044(19)
N19 0.023(2) 0.033(2) 0.033(3) 0.008(2) 0.0010(19) -0.0007(19)
C20 0.041(3) 0.027(3) 0.020(3) 0.008(2) 0.003(2) -0.004(2)
O20 0.043(2) 0.046(2) 0.033(2) 0.002(2) 0.0064(18) -0.0010(19)
C21 0.031(3) 0.024(3) 0.025(3) 0.008(2) 0.007(2) -0.002(2)
C22 0.032(3) 0.028(3) 0.029(3) 0.014(2) 0.005(2) -0.004(2)
C23 0.036(3) 0.029(3) 0.041(3) 0.016(3) 0.013(3) 0.007(2)
O23 0.044(2) 0.048(3) 0.043(3) 0.011(2) 0.0171(19) 0.0105(19)
N24 0.026(3) 0.043(3) 0.050(3) 0.020(2) 0.007(2) 0.003(2)
C25 0.030(3) 0.042(3) 0.050(4) 0.026(3) -0.001(3) -0.004(3)
O25 0.033(2) 0.061(3) 0.059(3) 0.021(2) -0.010(2) -0.011(2)
C26 0.035(3) 0.030(3) 0.030(3) 0.016(2) 0.001(2) -0.007(2)
C27 0.040(3) 0.024(3) 0.029(3) 0.011(2) 0.003(2) -0.005(2)
C28 0.051(4) 0.034(3) 0.030(3) 0.008(3) -0.002(3) -0.008(3)
O29 0.053(3) 0.048(3) 0.045(3) 0.001(2) -0.013(2) -0.012(2)
N30 0.056(3) 0.032(3) 0.030(3) 0.000(2) 0.004(2) -0.006(2)
C31 0.047(4) 0.029(3) 0.037(3) 0.008(3) 0.016(3) 0.002(3)
O31 0.053(3) 0.054(3) 0.048(3) -0.002(2) 0.020(2) 0.003(2)
C32 0.036(3) 0.025(3) 0.031(3) 0.012(2) 0.006(2) -0.004(2)
C33 0.031(3) 0.027(3) 0.024(3) 0.013(2) 0.001(2) -0.002(2)
C34 0.036(3) 0.026(3) 0.035(3) 0.012(2) 0.010(3) 0.001(2)
O34 0.031(2) 0.054(3) 0.043(2) 0.011(2) 0.0101(19) 0.0097(19)
C35 0.032(3) 0.039(3) 0.038(3) 0.009(3) -0.004(3) -0.007(3)
C36 0.069(5) 0.050(4) 0.055(4) 0.025(3) -0.028(4) -0.023(3)
C37 0.106(7) 0.062(5) 0.078(6) 0.043(5) -0.024(5) -0.020(5)
C38 0.132(7) 0.121(7) 0.071(5) 0.022(5) 0.005(5) -0.023(6)
C39 0.032(3) 0.059(4) 0.084(5) 0.041(4) 0.018(3) 0.011(3)
C40A 0.038(5) 0.054(5) 0.047(5) 0.010(4) 0.011(4) 0.009(4)
C40B 0.047(5) 0.056(5) 0.061(5) 0.011(4) 0.016(4) 0.006(4)
C41A 0.079(7) 0.083(7) 0.083(7) 0.020(5) 0.022(5) 0.004(5)
C41B 0.064(6) 0.067(6) 0.063(6) 0.019(4) 0.018(4) 0.003(4)
C42 0.106(7) 0.116(8) 0.142(9) 0.095(8) 0.063(7) 0.026(6)
C43 0.086(5) 0.040(4) 0.032(3) 0.000(3) 0.008(3) 0.003(3)
C44A 0.067(7) 0.068(7) 0.068(7) 0.011(5) 0.012(5) 0.010(5)
C44B 0.057(6) 0.046(6) 0.045(6) 0.006(4) 0.010(5) 0.014(4)
C45A 0.083(7) 0.073(7) 0.077(7) 0.019(5) 0.011(5) 0.005(5)
C45B 0.080(7) 0.079(7) 0.081(7) 0.018(5) 0.021(5) 0.004(5)
C46A 0.104(10) 0.069(9) 0.099(10) 0.028(7) 0.011(8) 0.006(8)
C46B 0.101(10) 0.068(9) 0.105(10) 0.029(7) 0.015(8) 0.006(8)
N47 0.037(3) 0.027(2) 0.028(2) 0.0065(19) 0.013(2) 0.0013(19)
C48 0.033(3) 0.021(3) 0.029(3) 0.008(2) 0.002(2) -0.002(2)
O48 0.038(2) 0.035(2) 0.036(2) 0.0010(17) 0.0072(19) 0.0019(18)
C49 0.035(3) 0.020(3) 0.027(3) 0.010(2) 0.009(2) -0.001(2)
C50 0.033(3) 0.026(3) 0.024(3) 0.007(2) 0.003(2) 0.001(2)
C51 0.036(3) 0.024(3) 0.026(3) 0.007(2) 0.003(2) -0.004(2)
O51 0.036(3) 0.039(2) 0.035(2) -0.0024(17) 0.0004(18) -0.0025(18)
N52 0.036(3) 0.029(2) 0.021(2) -0.0018(19) 0.007(2) 0.003(2)
C53 0.045(4) 0.027(3) 0.024(3) 0.006(2) 0.013(3) 0.003(3)
O53 0.045(2) 0.044(2) 0.033(2) 0.0019(18) 0.0122(19) 0.0046(19)
C54 0.035(3) 0.025(3) 0.027(3) 0.008(2) 0.010(2) 0.000(2)
C55 0.039(3) 0.021(3) 0.029(3) 0.009(2) 0.006(2) 0.004(2)
C56 0.036(3) 0.035(3) 0.038(3) 0.009(3) 0.009(3) 0.007(3)
O56 0.036(2) 0.053(3) 0.053(3) 0.000(2) 0.010(2) 0.005(2)
N57 0.034(3) 0.035(3) 0.038(3) 0.005(2) -0.003(2) 0.003(2)
C58 0.040(3) 0.027(3) 0.032(3) 0.004(3) 0.000(3) -0.003(2)
O58 0.041(2) 0.050(3) 0.039(3) -0.001(2) -0.0042(19) 0.002(2)
C59 0.036(3) 0.022(3) 0.027(3) 0.007(2) 0.001(2) 0.003(2)
C60 0.037(3) 0.026(3) 0.022(3) 0.002(2) 0.000(2) -0.001(2)
C61 0.039(3) 0.028(3) 0.021(3) 0.006(2) 0.006(2) 0.002(2)
O61 0.050(2) 0.040(2) 0.031(2) -0.0047(19) 0.0042(19) 0.0048(19)
C62 0.044(3) 0.038(3) 0.031(3) 0.006(3) 0.018(3) 0.005(3)
C63A 0.037(4) 0.041(4) 0.038(4) 0.004(3) 0.012(3) 0.007(3)
C63B 0.035(6) 0.034(6) 0.036(6) 0.010(5) 0.008(5) 0.004(5)
C64A 0.056(4) 0.046(4) 0.051(4) 0.014(3) 0.014(4) 0.008(3)
C64B 0.076(9) 0.075(9) 0.078(9) 0.022(5) 0.015(5) 0.005(5)
C65 0.126(8) 0.060(5) 0.107(7) 0.047(5) 0.037(6) 0.020(5)
C66 0.043(3) 0.035(3) 0.031(3) -0.003(3) 0.005(3) 0.001(3)
C67 0.091(5) 0.047(4) 0.031(3) 0.008(3) 0.006(3) -0.007(4)
C68 0.151(9) 0.061(5) 0.053(5) 0.021(4) 0.000(5) 0.013(5)
C69A 0.091(10) 0.076(9) 0.071(9) 0.039(7) 0.011(7) 0.016(8)
C69B 0.100(11) 0.093(10) 0.076(10) 0.039(8) 0.004(8) 0.013(8)
C70 0.037(4) 0.050(4) 0.057(4) 0.000(3) -0.005(3) 0.004(3)
C71 0.045(4) 0.068(5) 0.086(6) 0.018(4) 0.009(4) 0.001(4)
C72 0.137(11) 0.174(13) 0.123(10) 0.056(10) 0.006(8) -0.085(10)
C73A 0.137(12) 0.137(12) 0.129(12) 0.036(9) 0.032(9) -0.003(9)
C73B 0.144(12) 0.136(12) 0.146(12) 0.057(9) 0.028(9) -0.002(9)
C74 0.037(4) 0.066(5) 0.037(4) -0.003(3) 0.009(3) 0.006(3)
O74 0.046(3) 0.054(3) 0.052(3) -0.009(2) 0.027(2) 0.003(2)
N75 0.043(3) 0.058(4) 0.067(4) 0.001(3) 0.009(3) 0.012(3)
C76 0.051(4) 0.078(5) 0.077(5) -0.031(4) 0.021(4) 0.011(4)
C77 0.096(7) 0.090(7) 0.145(10) 0.038(7) 0.033(7) 0.035(6)
O1W 0.038(3) 0.057(3) 0.065(3) 0.005(3) 0.023(2) 0.008(2)
O2W 0.027(2) 0.062(3) 0.054(3) 0.011(2) 0.002(2) -0.007(2)
O3W 0.055(3) 0.057(3) 0.062(3) 0.001(2) 0.011(2) 0.003(2)
O41W 0.071(5) 0.089(5) 0.077(5) 0.028(4) 0.034(4) 0.004(4)
O42W 0.096(5) 0.100(6) 0.094(5) 0.027(5) 0.015(4) 0.011(5)
O43W 0.057(6) 0.051(6) 0.058(6) 0.016(5) 0.008(5) 0.001(5)
O44W 0.084(10) 0.106(11) 0.080(10) 0.028(8) 0.022(8) -0.002(8)
O45W 0.065(10) 0.067(10) 0.063(10) 0.016(5) 0.014(5) 0.006(5)
O50W 0.066(7) 0.065(7) 0.066(7) 0.017(5) 0.016(5) 0.007(5)
O51W 0.087(10) 0.093(10) 0.095(10) 0.033(6) 0.017(5) 0.006(5)
O52W 0.055(7) 0.059(8) 0.057(7) 0.013(5) 0.014(5) 0.006(5)
O53W 0.082(10) 0.083(10) 0.084(10) 0.024(6) 0.015(5) 0.010(5)
O54W 0.048(9) 0.052(9) 0.048(9) 0.015(5) 0.012(5) 0.007(5)
O55W 0.052(9) 0.054(9) 0.052(9) 0.019(5) 0.011(5) 0.006(5)
O56W 0.060(10) 0.060(9) 0.060(9) 0.014(5) 0.014(5) 0.013(5)
O57W 0.068(14) 0.068(14) 0.066(14) 0.020(6) 0.013(6) 0.007(5)
O58W 0.056(13) 0.054(12) 0.055(12) 0.016(6) 0.011(6) 0.004(5)
O59W 0.07(5) 0.07(5) 0.07(5) 0.020(16) 0.015(12) 0.006(7)

loop_
_atom_type_symbol
_atom_type_description
_atom_type_scat_dispersion_real
_atom_type_scat_dispersion_imag
_atom_type_scat_source
C C 0.0033 0.0016 'International Tables Vol C Tables 4.2.6.8 and 6.1.1.4'
H H 0.0000 0.0000 'International Tables Vol C Tables 4.2.6.8 and 6.1.1.4'
N N 0.0061 0.0033 'International Tables Vol C Tables 4.2.6.8 and 6.1.1.4'
O O 0.0106 0.0060 'International Tables Vol C Tables 4.2.6.8 and 6.1.1.4'

loop_
_geom_angle_atom_site_label_1
_geom_angle_atom_site_label_2
_geom_angle_atom_site_label_3
_geom_angle
C14 C1 C18 119.0(4)
C14 C1 C2 120.1(4)
C18 C1 C2 120.8(4)
C3 C2 C7 119.1(4)
C3 C2 C1 121.5(4)
C7 C2 C1 119.4(4)
C4 C3 C2 121.9(4)
C4 C3 H3 119.1
C2 C3 H3 119.1
O4 C4 C3 124.1(4)
O4 C4 C5 116.6(4)
C3 C4 C5 119.3(4)
C4 O4 H4 109.5
O5 C5 C6 118.1(4)
O5 C5 C4 122.1(4)
C6 C5 C4 119.7(4)
C5 O5 H5 109.5
C5 C6 C7 122.3(4)
C5 C6 H6 118.9
C7 C6 H6 118.8
C6 C7 C2 117.7(4)
C6 C7 C8 121.8(4)
C2 C7 C8 120.5(4)
C9 C8 C13 118.0(4)
C9 C8 C7 122.0(4)
C13 C8 C7 119.9(4)
C10 C9 C8 122.5(4)
C10 C9 H9 118.8
C8 C9 H9 118.8
O10 C10 C9 124.5(4)
O10 C10 C11 116.2(4)
C9 C10 C11 119.3(4)
C10 O10 H10 109.5
C12 C11 O11 123.7(4)
C12 C11 C10 120.3(4)
O11 C11 C10 116.0(4)
C11 O11 H11 109.5
C11 C12 C13 121.3(4)
C11 C12 H12 119.4
C13 C12 H12 119.4
C8 C13 C12 118.7(4)
C8 C13 C14 119.7(4)
C12 C13 C14 121.6(4)
C1 C14 C15 117.9(4)
C1 C14 C13 120.4(4)
C15 C14 C13 121.7(4)
C16 C15 C14 122.1(4)
C16 C15 H15 118.9
C14 C15 H15 118.9
C15 C16 O16 118.4(4)
C15 C16 C17 120.0(4)
O16 C16 C17 121.6(4)
C16 O16 H16 109.5
C18 C17 O17 123.2(4)
C18 C17 C16 120.0(4)
O17 C17 C16 116.8(4)
C17 O17 H17 109.5
C17 C18 C1 120.9(4)
C17 C18 H18 119.5
C1 C18 H18 119.5
C20 N19 C34 113.7(4)
C20 N19 C35 122.4(4)
C34 N19 C35 123.9(4)
O20 C20 N19 125.2(5)
O20 C20 C21 129.1(5)
N19 C20 C21 105.7(4)
C33 C21 C22 121.1(5)
C33 C21 C20 107.5(4)
C22 C21 C20 131.4(5)
C21 C22 C26 119.2(5)
C21 C22 C23 132.8(5)
C26 C22 C23 108.1(5)
O23 C23 N24 125.5(5)
O23 C23 C22 129.3(5)
N24 C23 C22 105.1(5)
C25 N24 C23 113.4(5)
C25 N24 C39 123.3(5)
C23 N24 C39 123.3(5)
O25 C25 N24 125.4(6)
O25 C25 C26 128.8(6)
N24 C25 C26 105.8(5)
C27 C26 C22 119.7(5)
C27 C26 C25 132.8(5)
C22 C26 C25 107.6(5)
C26 C27 C32 120.5(5)
C26 C27 C28 131.2(5)
C32 C27 C28 108.3(5)
O29 C28 N30 125.2(5)
O29 C28 C27 130.0(6)
N30 C28 C27 104.8(5)
C31 N30 C28 113.1(5)
C31 N30 C43 124.9(5)
C28 N30 C43 122.0(5)
O31 C31 N30 125.0(5)
O31 C31 C32 129.1(5)
N30 C31 C32 105.9(5)
C27 C32 C33 120.0(5)
C27 C32 C31 107.8(5)
C33 C32 C31 132.2(5)
C21 C33 C32 119.6(5)
C21 C33 C34 108.5(4)
C32 C33 C34 131.9(5)
O34 C34 N19 126.1(5)
O34 C34 C33 129.3(5)
N19 C34 C33 104.6(4)
N19 C35 C36 112.7(5)
N19 C35 H351 109.1
C36 C35 H351 109.1
N19 C35 H352 109.1
C36 C35 H352 109.0
H351 C35 H352 107.8
C35 C36 C37 110.7(5)
C35 C36 H361 109.5
C37 C36 H361 109.5
C35 C36 H362 109.5
C37 C36 H362 109.5
H361 C36 H362 108.1
C38 C37 C36 111.1(9)
C38 C37 H371 109.4
C36 C37 H371 109.4
C38 C37 H372 109.4
C36 C37 H372 109.4
H371 C37 H372 108.0
C37 C38 H381 109.5
C37 C38 H382 109.5
H381 C38 H382 109.5
C37 C38 H383 109.4
H381 C38 H383 109.5
H382 C38 H383 109.5
N24 C39 C40A 110.0(6)
N24 C39 H391 109.7
C40A C39 H391 109.7
N24 C39 H392 109.7
C40A C39 H392 109.7
H391 C39 H392 108.2
C41A C40A C39 136.3(12)
C41A C40A H401 103.1
C39 C40A H401 103.1
C41A C40A H402 103.1
C39 C40A H402 103.1
H401 C40A H402 105.1
C40A C41A C42 141.4(15)
C40A C41A H411 101.7
C42 C41A H411 101.7
C40A C41A H412 101.6
C42 C41A H412 101.6
H411 C41A H412 104.7
C41B C40B H403 104.2
C41B C40B H404 104.4
H403 C40B H404 105.6
C40B C41B H413 103.6
C40B C41B H414 103.5
H413 C41B H414 105.3
N30 C43 C44A 109.1(9)
N30 C43 H431 109.9
C44A C43 H431 109.9
N30 C43 H432 109.9
C44A C43 H432 109.9
H431 C43 H432 108.3
C45A C44A C43 109.9(12)
C45A C44A H441 109.7
C43 C44A H441 109.7
C45A C44A H442 109.7
C43 C44A H442 109.7
H441 C44A H442 108.2
C44A C45A C46A 111.0(14)
C44A C45A H451 109.5
C46A C45A H451 108.9
C44A C45A H452 109.6
C46A C45A H452 109.6
H451 C45A H452 108.1
C45B C44B H443 107.2
C45B C44B H444 107.3
H443 C44B H444 106.9
C44B C45B C46B 110.7(14)
C44B C45B H453 109.6
C46B C45B H453 108.8
C44B C45B H454 109.5
C46B C45B H454 110.1
H453 C45B H454 108.1
C45B C46B H464 108.7
C45B C46B H465 109.9
H464 C46B H465 109.5
C45B C46B H466 109.9
H464 C46B H466 109.4
H465 C46B H466 109.5
C61 N47 C48 112.4(4)
C61 N47 C62 123.7(4)
C48 N47 C62 123.9(4)
O48 C48 N47 124.5(5)
O48 C48 C49 129.7(5)
N47 C48 C49 105.8(4)
C50 C49 C60 119.5(5)
C50 C49 C48 132.5(5)
C60 C49 C48 107.9(4)
C54 C50 C49 120.3(5)
C54 C50 C51 107.9(4)
C49 C50 C51 131.8(5)
O51 C51 N52 124.8(5)
O51 C51 C50 129.6(5)
N52 C51 C50 105.6(4)
C53 N52 C51 112.9(4)
C53 N52 C66 123.8(4)
C51 N52 C66 123.2(4)
O53 C53 N52 124.9(5)
O53 C53 C54 129.4(5)
N52 C53 C54 105.7(4)
C50 C54 C55 120.1(5)
C50 C54 C53 107.9(4)
C55 C54 C53 132.1(5)
C54 C55 C59 119.6(5)
C54 C55 C56 132.7(5)
C59 C55 C56 107.7(5)
O56 C56 N57 124.9(5)
O56 C56 C55 128.9(5)
N57 C56 C55 106.2(5)
C58 N57 C56 112.2(4)
C58 N57 C70 124.0(5)
C56 N57 C70 123.8(5)
O58 C58 N57 124.8(5)
O58 C58 C59 129.1(5)
N57 C58 C59 106.1(4)
C60 C59 C55 120.4(5)
C60 C59 C58 132.1(5)
C55 C59 C58 107.5(5)
C59 C60 C49 120.1(5)
C59 C60 C61 132.3(5)
C49 C60 C61 107.5(5)
O61 C61 N47 124.6(5)
O61 C61 C60 128.9(5)
N47 C61 C60 106.4(4)
N47 C62 C63A 110.6(5)
N47 C62 H621 109.5
C63A C62 H621 109.5
N47 C62 H622 109.5
C63A C62 H622 109.5
H621 C62 H622 108.1
C64A C63A C62 113.7(6)
C64A C63A H633 108.8
C62 C63A H633 108.8
C64A C63A H634 108.8
C62 C63A H634 108.8
H633 C63A H634 107.7
C63A C64A C65 111.1(7)
C63A C64A H641 109.4
C65 C64A H641 109.4
C63A C64A H642 109.4
C65 C64A H642 109.4
H641 C64A H642 108.0
C64B C63B H631 109.0
C64B C63B H632 109.0
H631 C63B H632 107.8
C63B C64B H643 109.2
C63B C64B H644 109.2
H643 C64B H644 107.9
N52 C66 C67 112.4(5)
N52 C66 H661 109.1
C67 C66 H661 109.1
N52 C66 H662 109.1
C67 C66 H662 109.1
H661 C66 H662 107.9
C68 C67 C66 116.0(6)
C68 C67 H671 108.3
C66 C67 H671 108.3
C68 C67 H672 108.3
C66 C67 H672 108.3
H671 C67 H672 107.4
C67 C68 C69A 116.1(10)
C67 C68 H681 108.2
C69A C68 H681 108.3
C67 C68 H682 108.3
C69A C68 H682 108.3
H681 C68 H682 107.4
H694 C69B H695 109.5
H694 C69B H696 109.5
H695 C69B H696 109.5
N57 C70 C71 111.7(5)
N57 C70 H701 109.3
C71 C70 H701 109.3
N57 C70 H702 109.3
C71 C70 H702 109.3
H701 C70 H702 107.9
C72 C71 C70 115.5(8)
C72 C71 H711 108.4
C70 C71 H711 108.4
C72 C71 H712 108.4
C70 C71 H712 108.4
H711 C71 H712 107.5
C73A C72 C71 127.1(19)
C73A C72 H721 105.5
C71 C72 H721 105.6
C73A C72 H722 105.5
C71 C72 H722 105.5
H721 C72 H722 106.1
H734 C73B H735 109.5
H734 C73B H736 109.5
H735 C73B H736 109.5
O74 C74 N75 125.3(7)
O74 C74 H74 120(3)
N75 C74 H74 115(4)
C74 N75 C77 120.9(7)
C74 N75 C76 121.8(7)
C77 N75 C76 117.2(7)
N75 C76 H761 109.5
N75 C76 H762 109.5
H761 C76 H762 109.5
N75 C76 H763 109.5
H761 C76 H763 109.5
H762 C76 H763 109.5
N75 C77 H771 109.5
N75 C77 H772 109.5
H771 C77 H772 109.5
N75 C77 H773 109.5
H771 C77 H773 109.5
H772 C77 H773 109.5
H11W O1W H12W 116(8)
H21W O2W H22W 106(8)

loop_
_geom_bond_atom_site_label_1
_geom_bond_atom_site_label_2
_geom_bond_distance
C1 C14 1.399(7)
C1 C18 1.421(6)
C1 C2 1.467(6)
C2 C3 1.407(7)
C2 C7 1.411(6)
C3 C4 1.372(7)
C3 H3 0.95
C4 O4 1.353(6)
C4 C5 1.399(7)
O4 H4 0.84
C5 O5 1.360(6)
C5 C6 1.371(7)
O5 H5 0.84
C6 C7 1.410(6)
C6 H6 0.95
C7 C8 1.452(7)
C8 C9 1.406(7)
C8 C13 1.412(6)
C9 C10 1.366(7)
C9 H9 0.95
C10 O10 1.358(6)
C10 C11 1.400(7)
O10 H10 0.84
C11 C12 1.363(7)
C11 O11 1.372(6)
O11 H11 0.84
C12 C13 1.418(7)
C12 H12 0.95
C13 C14 1.461(6)
C14 C15 1.412(6)
C15 C16 1.356(7)
C15 H15 0.95
C16 O16 1.366(6)
C16 C17 1.390(7)
O16 H16 0.84
C17 C18 1.364(6)
C17 O17 1.367(5)
O17 H17 0.84
C18 H18 0.95
N19 C20 1.377(7)
N19 C34 1.385(7)
N19 C35 1.463(7)
C20 O20 1.202(6)
C20 C21 1.497(7)
C21 C33 1.388(7)
C21 C22 1.390(7)
C22 C26 1.407(7)
C22 C23 1.501(8)
C23 O23 1.197(7)
C23 N24 1.394(7)
N24 C25 1.387(8)
N24 C39 1.459(7)
C25 O25 1.203(7)
C25 C26 1.498(8)
C26 C27 1.390(8)
C27 C32 1.391(7)
C27 C28 1.503(8)
C28 O29 1.200(7)
C28 N30 1.392(8)
N30 C31 1.386(8)
N30 C43 1.471(7)
C31 O31 1.200(7)
C31 C32 1.488(8)
C32 C33 1.393(7)
C33 C34 1.501(7)
C34 O34 1.201(6)
C35 C36 1.512(8)
C35 H351 0.99
C35 H352 0.99
C36 C37 1.546(10)
C36 H361 0.99
C36 H362 0.99
C37 C38 1.453(13)
C37 H371 0.99
C37 H372 0.99
C38 H381 0.98
C38 H382 0.98
C38 H383 0.98
C39 C40A 1.519(10)
C39 H391 0.99
C39 H392 0.99
C40A C41A 1.302(12)
C40A H401 0.99
C40A H402 0.99
C41A C42 1.398(14)
C41A H411 0.99
C41A H412 0.99
C42 H421 0.98
C42 H422 0.98
C42 H423 0.98
C40B C41B 1.325(12)
C40B H403 0.99
C40B H404 0.99
C41B H413 0.99
C41B H414 0.99
C43 C44A 1.548(12)
C43 H431 0.99
C43 H432 0.99
C44A C45A 1.477(14)
C44A H441 0.99
C44A H442 0.99
C45A C46A 1.558(18)
C45A H451 0.99
C45A H452 0.99
C46A H461 0.98
C46A H462 0.98
C46A H463 0.98
C44B C45B 1.460(13)
C44B H443 0.99
C44B H444 0.99
C45B C46B 1.561(18)
C45B H453 0.99
C45B H454 0.99
C46B H464 0.98
C46B H465 0.98
C46B H466 0.98
N47 C61 1.381(7)
N47 C48 1.391(7)
N47 C62 1.473(7)
C48 O48 1.197(6)
C48 C49 1.486(7)
C49 C50 1.394(7)
C49 C60 1.402(7)
C50 C54 1.390(7)
C50 C51 1.492(7)
C51 O51 1.204(6)
C51 N52 1.390(7)
N52 C53 1.380(7)
N52 C66 1.460(7)
C53 O53 1.208(6)
C53 C54 1.495(7)
C54 C55 1.391(7)
C55 C59 1.402(7)
C55 C56 1.482(8)
C56 O56 1.206(7)
C56 N57 1.389(7)
N57 C58 1.383(7)
N57 C70 1.466(7)
C58 O58 1.213(6)
C58 C59 1.488(7)
C59 C60 1.377(7)
C60 C61 1.484(7)
C61 O61 1.217(6)
C62 C63A 1.526(10)
C62 H621 0.99
C62 H622 0.99
C63A C64A 1.521(10)
C63A H631 0.99
C63A H632 0.99
C64A C65 1.525(10)
C64A H641 0.99
C64A H642 0.99
C65 H651 0.98
C65 H652 0.98
C65 H653 0.98
C63B C64B 1.519(14)
C63B H633 0.99
C63B H634 0.99
C64B H643 0.99
C64B H644 0.99
C66 C67 1.497(8)
C66 H661 0.99
C66 H662 0.99
C67 C68 1.464(11)
C67 H671 0.99
C67 H672 0.99
C68 C69A 1.527(12)
C68 H681 0.99
C68 H682 0.99
C69A H691 0.98
C69A H692 0.98
C69A H693 0.98
C69B H694 0.98
C69B H695 0.98
C69B H696 0.98
C70 C71 1.477(10)
C70 H701 0.99
C70 H702 0.99
C71 C72 1.456(14)
C71 H711 0.99
C71 H712 0.99
C72 C73A 1.339(19)
C72 H721 0.99
C72 H722 0.99
C73A H731 0.98
C73A H732 0.98
C73A H733 0.98
C73B H734 0.98
C73B H735 0.98
C73B H736 0.98
C74 O74 1.230(8)
C74 N75 1.316(9)
C74 H74 0.99(6)
N75 C77 1.430(11)
N75 C76 1.463(9)
C76 H761 0.98
C76 H762 0.98
C76 H763 0.98
C77 H771 0.98
C77 H772 0.98
C77 H773 0.98
O1W H11W 1.02(11)
O1W H12W 0.78(8)
O2W H21W 0.83(9)
O2W H22W 0.91(11)

loop_
_geom_torsion_atom_site_label_1
_geom_torsion_atom_site_label_2
_geom_torsion_atom_site_label_3
_geom_torsion_atom_site_label_4
_geom_torsion
C14 C1 C2 C3 -177.4(4)
C18 C1 C2 C3 5.2(7)
C14 C1 C2 C7 1.8(7)
C18 C1 C2 C7 -175.6(4)
C7 C2 C3 C4 0.4(7)
C1 C2 C3 C4 179.6(4)
C2 C3 C4 O4 179.1(4)
C2 C3 C4 C5 -0.3(7)
O4 C4 C5 O5 -0.7(7)
C3 C4 C5 O5 178.8(5)
O4 C4 C5 C6 -179.0(4)
C3 C4 C5 C6 0.5(7)
O5 C5 C6 C7 -179.1(4)
C4 C5 C6 C7 -0.8(7)
C5 C6 C7 C2 0.9(7)
C5 C6 C7 C8 -178.0(5)
C3 C2 C7 C6 -0.7(7)
C1 C2 C7 C6 -179.9(4)
C3 C2 C7 C8 178.2(4)
C1 C2 C7 C8 -1.0(7)
C6 C7 C8 C9 -1.5(7)
C2 C7 C8 C9 179.7(4)
C6 C7 C8 C13 178.1(4)
C2 C7 C8 C13 -0.7(7)
C13 C8 C9 C10 -0.2(7)
C7 C8 C9 C10 179.4(5)
C8 C9 C10 O10 179.6(5)
C8 C9 C10 C11 -0.9(7)
O10 C10 C11 C12 -179.0(4)
C9 C10 C11 C12 1.4(7)
O10 C10 C11 O11 0.7(6)
C9 C10 C11 O11 -178.8(4)
O11 C11 C12 C13 179.3(4)
C10 C11 C12 C13 -0.9(7)
C9 C8 C13 C12 0.7(6)
C7 C8 C13 C12 -178.9(4)
C9 C8 C13 C14 -178.7(4)
C7 C8 C13 C14 1.7(6)
C11 C12 C13 C8 -0.2(7)
C11 C12 C13 C14 179.2(4)
C18 C1 C14 C15 -1.7(6)
C2 C1 C14 C15 -179.2(4)
C18 C1 C14 C13 176.6(4)
C2 C1 C14 C13 -0.9(7)
C8 C13 C14 C1 -0.9(7)
C12 C13 C14 C1 179.7(4)
C8 C13 C14 C15 177.3(4)
C12 C13 C14 C15 -2.1(7)
C1 C14 C15 C16 0.9(7)
C13 C14 C15 C16 -177.3(5)
C14 C15 C16 O16 179.3(4)
C14 C15 C16 C17 0.3(8)
C15 C16 C17 C18 -0.7(7)
O16 C16 C17 C18 -179.7(4)
C15 C16 C17 O17 179.4(4)
O16 C16 C17 O17 0.3(7)
O17 C17 C18 C1 179.8(4)
C16 C17 C18 C1 -0.2(7)
C14 C1 C18 C17 1.4(7)
C2 C1 C18 C17 178.8(4)
C34 N19 C20 O20 -178.6(5)
C35 N19 C20 O20 2.7(8)
C34 N19 C20 C21 0.3(6)
C35 N19 C20 C21 -178.4(4)
O20 C20 C21 C33 179.0(5)
N19 C20 C21 C33 0.1(5)
O20 C20 C21 C22 -1.1(9)
N19 C20 C21 C22 180.0(5)
C33 C21 C22 C26 -0.7(7)
C20 C21 C22 C26 179.4(5)
C33 C21 C22 C23 178.2(5)
C20 C21 C22 C23 -1.7(9)
C21 C22 C23 O23 2.1(10)
C26 C22 C23 O23 -179.0(5)
C21 C22 C23 N24 -178.0(5)
C26 C22 C23 N24 1.0(5)
O23 C23 N24 C25 178.5(5)
C22 C23 N24 C25 -1.4(6)
O23 C23 N24 C39 -1.0(8)
C22 C23 N24 C39 179.0(5)
C23 N24 C25 O25 -178.3(5)
C39 N24 C25 O25 1.2(9)
C23 N24 C25 C26 1.3(6)
C39 N24 C25 C26 -179.2(5)
C21 C22 C26 C27 0.3(7)
C23 C22 C26 C27 -178.8(4)
C21 C22 C26 C25 178.9(4)
C23 C22 C26 C25 -0.3(5)
O25 C25 C26 C27 -2.7(10)
N24 C25 C26 C27 177.7(5)
O25 C25 C26 C22 179.0(6)
N24 C25 C26 C22 -0.6(6)
C22 C26 C27 C32 0.7(7)
C25 C26 C27 C32 -177.4(5)
C22 C26 C27 C28 -179.5(5)
C25 C26 C27 C28 2.3(10)
C26 C27 C28 O29 2.8(10)
C32 C27 C28 O29 -177.5(6)
C26 C27 C28 N30 -178.3(5)
C32 C27 C28 N30 1.4(6)
O29 C28 N30 C31 178.9(6)
C27 C28 N30 C31 -0.1(6)
O29 C28 N30 C43 -2.2(9)
C27 C28 N30 C43 178.8(5)
C28 N30 C31 O31 178.2(6)
C43 N30 C31 O31 -0.6(9)
C28 N30 C31 C32 -1.2(6)
C43 N30 C31 C32 179.9(5)
C26 C27 C32 C33 -1.3(7)
C28 C27 C32 C33 178.8(4)
C26 C27 C32 C31 177.6(5)
C28 C27 C32 C31 -2.2(6)
O31 C31 C32 C27 -177.3(6)
N30 C31 C32 C27 2.1(6)
O31 C31 C32 C33 1.5(10)
N30 C31 C32 C33 -179.1(5)
C22 C21 C33 C32 0.1(7)
C20 C21 C33 C32 -180.0(4)
C22 C21 C33 C34 179.7(4)
C20 C21 C33 C34 -0.4(5)
C27 C32 C33 C21 0.9(7)
C31 C32 C33 C21 -177.7(5)
C27 C32 C33 C34 -178.6(5)
C31 C32 C33 C34 2.8(9)
C20 N19 C34 O34 178.7(5)
C35 N19 C34 O34 -2.6(8)
C20 N19 C34 C33 -0.5(6)
C35 N19 C34 C33 178.1(4)
C21 C33 C34 O34 -178.7(5)
C32 C33 C34 O34 0.9(9)
C21 C33 C34 N19 0.6(5)
C32 C33 C34 N19 -179.9(5)
C20 N19 C35 C36 -88.7(7)
C34 N19 C35 C36 92.7(7)
N19 C35 C36 C37 179.1(6)
C35 C36 C37 C38 -78.0(9)
C25 N24 C39 C40A -65.5(8)
C23 N24 C39 C40A 114.0(8)
N24 C39 C40A C41A -40(2)
C39 C40A C41A C42 -123(2)
C31 N30 C43 C44A -109.3(9)
C28 N30 C43 C44A 72.0(10)
N30 C43 C44A C45A 70.0(17)
C43 C44A C45A C46A -176.6(15)
C61 N47 C48 O48 -178.7(5)
C62 N47 C48 O48 3.1(8)
C61 N47 C48 C49 2.2(5)
C62 N47 C48 C49 -176.0(4)
O48 C48 C49 C50 -4.1(9)
N47 C48 C49 C50 175.0(5)
O48 C48 C49 C60 178.6(5)
N47 C48 C49 C60 -2.4(5)
C60 C49 C50 C54 1.4(7)
C48 C49 C50 C54 -175.7(5)
C60 C49 C50 C51 179.9(5)
C48 C49 C50 C51 2.8(9)
C54 C50 C51 O51 -179.7(5)
C49 C50 C51 O51 1.6(9)
C54 C50 C51 N52 0.8(5)
C49 C50 C51 N52 -177.8(5)
O51 C51 N52 C53 -179.7(5)
C50 C51 N52 C53 -0.3(6)
O51 C51 N52 C66 -3.5(8)
C50 C51 N52 C66 175.9(5)
C51 N52 C53 O53 178.6(5)
C66 N52 C53 O53 2.4(8)
C51 N52 C53 C54 -0.4(6)
C66 N52 C53 C54 -176.5(5)
C49 C50 C54 C55 -2.1(7)
C51 C50 C54 C55 179.1(4)
C49 C50 C54 C53 177.8(4)
C51 C50 C54 C53 -1.1(5)
O53 C53 C54 C50 -178.0(5)
N52 C53 C54 C50 0.9(6)
O53 C53 C54 C55 1.8(10)
N52 C53 C54 C55 -179.3(5)
C50 C54 C55 C59 0.7(7)
C53 C54 C55 C59 -179.1(5)
C50 C54 C55 C56 178.7(5)
C53 C54 C55 C56 -1.1(10)
C54 C55 C56 O56 -0.8(10)
C59 C55 C56 O56 177.4(6)
C54 C55 C56 N57 -179.6(5)
C59 C55 C56 N57 -1.4(6)
O56 C56 N57 C58 179.4(6)
C55 C56 N57 C58 -1.8(6)
O56 C56 N57 C70 0.9(9)
C55 C56 N57 C70 179.8(5)
C56 N57 C58 O58 -173.9(5)
C70 N57 C58 O58 4.5(9)
C56 N57 C58 C59 4.0(6)
C70 N57 C58 C59 -177.5(5)
C54 C55 C59 C60 1.4(7)
C56 C55 C59 C60 -177.1(5)
C54 C55 C59 C58 -177.8(5)
C56 C55 C59 C58 3.7(6)
O58 C58 C59 C60 -6.0(10)
N57 C58 C59 C60 176.2(5)
O58 C58 C59 C55 173.1(6)
N57 C58 C59 C55 -4.8(6)
C55 C59 C60 C49 -2.2(8)
C58 C59 C60 C49 176.8(5)
C55 C59 C60 C61 173.7(5)
C58 C59 C60 C61 -7.3(10)
C50 C49 C60 C59 0.8(7)
C48 C49 C60 C59 178.5(5)
C50 C49 C60 C61 -176.0(4)
C48 C49 C60 C61 1.7(5)
C48 N47 C61 O61 -178.9(5)
C62 N47 C61 O61 -0.7(8)
C48 N47 C61 C60 -1.1(6)
C62 N47 C61 C60 177.1(4)
C59 C60 C61 O61 1.0(10)
C49 C60 C61 O61 177.2(5)
C59 C60 C61 N47 -176.7(5)
C49 C60 C61 N47 -0.4(6)
C61 N47 C62 C63A -72.2(7)
C48 N47 C62 C63A 105.8(6)
N47 C62 C63A C64A -58.1(9)
C62 C63A C64A C65 -176.4(7)
C53 N52 C66 C67 74.1(7)
C51 N52 C66 C67 -101.7(6)
N52 C66 C67 C68 48.8(9)
C66 C67 C68 C69A 165.3(11)
C58 N57 C70 C71 70.2(8)
C56 N57 C70 C71 -111.6(7)
N57 C70 C71 C72 60.5(10)
C70 C71 C72 C73A 61(2)
O74 C74 N75 C77 -178.4(7)
O74 C74 N75 C76 -2.5(10)
